data_7156254
loop_
_publ_author_name
'Cao, Jun'
'Sun, Jing'
'Yan, Chao-Guo'

_publ_section_title
;
 Regioselective and diastereoselective synthesis of two functionalized
 1,5-methanoindeno[1,2-d]azocines via a three-component reaction.
;
_journal_issue 22
_journal_name_full 'Organic &amp; biomolecular chemistry'
_journal_page_first 4170
_journal_page_last 4175
_journal_paper_doi 10.1039/c8ob00144h
_journal_volume 16
_journal_year 2018
_chemical_formula_moiety 'C29 H27 N O3'
_chemical_formula_sum 'C29 H27 N O3'
_chemical_formula_weight 437.51
_space_group_crystal_system monoclinic
_space_group_IT_number 14
_space_group_name_Hall '-P 2ybc'
_space_group_name_H-M_alt 'P 1 21/c 1'
_symmetry_space_group_name_Hall '-P 2ybc'
_symmetry_space_group_name_H-M 'P 1 21/c 1'
_atom_sites_solution_hydrogens geom
_audit_creation_method SHELXL-2014/7
_cell_angle_alpha 90
_cell_angle_beta 112.68
_cell_angle_gamma 90
_cell_formula_units_Z 4
_cell_length_a 8.9074(18)
_cell_length_b 24.060(5)
_cell_length_c 11.549(2)
_cell_measurement_reflns_used 2983
_cell_measurement_temperature 296(2)
_cell_measurement_theta_max 20.65
_cell_measurement_theta_min 2.55
_cell_volume 2283.7(8)
_computing_structure_refinement 'SHELXL-2014/7 (Sheldrick, 2014)'
_diffrn_ambient_temperature 296(2)
_diffrn_measured_fraction_theta_full 0.826
_diffrn_measured_fraction_theta_max 0.826
_diffrn_measurement_device_type 'CCD area detector'
_diffrn_measurement_method 'phi and omega scans'
_diffrn_radiation_source 'fine-focus sealed tube'
_diffrn_radiation_type MoK\a
_diffrn_radiation_wavelength 0.71073
_diffrn_reflns_av_R_equivalents 0.1162
_diffrn_reflns_av_unetI/netI 0.1989
_diffrn_reflns_Laue_measured_fraction_full 0.826
_diffrn_reflns_Laue_measured_fraction_max 0.826
_diffrn_reflns_limit_h_max 8
_diffrn_reflns_limit_h_min -10
_diffrn_reflns_limit_k_max 23
_diffrn_reflns_limit_k_min -28
_diffrn_reflns_limit_l_max 13
_diffrn_reflns_limit_l_min -13
_diffrn_reflns_number 10817
_diffrn_reflns_point_group_measured_fraction_full 0.826
_diffrn_reflns_point_group_measured_fraction_max 0.826
_diffrn_reflns_theta_full 24.705
_diffrn_reflns_theta_max 24.705
_diffrn_reflns_theta_min 2.090
_exptl_absorpt_coefficient_mu 0.082
_exptl_absorpt_correction_T_max 0.984
_exptl_absorpt_correction_T_min 0.981
_exptl_absorpt_correction_type multi-scan
_exptl_absorpt_process_details sadabs
_exptl_crystal_colour yellow
_exptl_crystal_density_diffrn 1.273
_exptl_crystal_description block
_exptl_crystal_F_000 928
_exptl_crystal_size_max 0.240
_exptl_crystal_size_mid 0.220
_exptl_crystal_size_min 0.200
_refine_diff_density_max 0.579
_refine_diff_density_min -0.439
_refine_diff_density_rms 0.142
_refine_ls_extinction_coef 0.19(3)
_refine_ls_extinction_expression Fc^*^=kFc[1+0.001xFc^2^\l^3^/sin(2\q)]^-1/4^
_refine_ls_extinction_method 'SHELXL-2014/7 (Sheldrick 2014'
_refine_ls_goodness_of_fit_ref 1.053
_refine_ls_hydrogen_treatment constr
_refine_ls_matrix_type full
_refine_ls_number_parameters 302
_refine_ls_number_reflns 3226
_refine_ls_number_restraints 0
_refine_ls_restrained_S_all 1.053
_refine_ls_R_factor_all 0.2624
_refine_ls_R_factor_gt 0.1687
_refine_ls_shift/su_max 0.000
_refine_ls_shift/su_mean 0.000
_refine_ls_structure_factor_coef Fsqd
_refine_ls_weighting_details 'w=1/[\s^2^(Fo^2^)+(0.2000P)^2^+15.0000P] where P=(Fo^2^+2Fc^2^)/3'
_refine_ls_weighting_scheme calc
_refine_ls_wR_factor_gt 0.4176
_refine_ls_wR_factor_ref 0.4641
_reflns_Friedel_coverage 0.000
_reflns_number_gt 1538
_reflns_number_total 3226
_reflns_threshold_expression 'I > 2\s(I)'
_cod_data_source_file c8ob00144h2.cif
_cod_data_source_block 2a
_cod_depositor_comments 'Adding full bibliography for 7156250--7156259.cif.'
_cod_original_cell_volume 2283.6(8)
_cod_database_code 7156254
_shelx_shelxl_version_number 2014/7
_shelx_space_group_comment
;
The symmetry employed for this shelxl refinement is uniquely defined
by the following loop, which should always be used as a source of
symmetry information in preference to the above space-group names.
They are only intended as comments.
;
_shelx_estimated_absorpt_t_min 0.981
_shelx_estimated_absorpt_t_max 0.984

loop_
_space_group_symop_operation_xyz
'x, y, z'
'-x, y+1/2, -z+1/2'
'-x, -y, -z'
'x, -y-1/2, z-1/2'

loop_
_atom_site_label
_atom_site_type_symbol
_atom_site_fract_x
_atom_site_fract_y
_atom_site_fract_z
_atom_site_U_iso_or_equiv
_atom_site_adp_type
_atom_site_occupancy
_atom_site_site_symmetry_order
_atom_site_calc_flag
_atom_site_refinement_flags_posn
_atom_site_refinement_flags_adp
C1 C -0.1521(16) 0.1772(5) 0.4631(11) 0.046(3) Uani 1 1 d . .
H1 H -0.2550 0.1816 0.4002 0.055 Uiso 1 1 calc R U
C2 C -0.1400(18) 0.1650(5) 0.5819(13) 0.055(4) Uani 1 1 d . .
H2 H -0.2335 0.1631 0.5993 0.065 Uiso 1 1 calc R U
C3 C 0.008(2) 0.1557(6) 0.6751(11) 0.059(4) Uani 1 1 d . .
H3 H 0.0161 0.1459 0.7552 0.071 Uiso 1 1 calc R U
C4 C 0.147(2) 0.1610(6) 0.6489(12) 0.070(5) Uani 1 1 d . .
H4 H 0.2485 0.1556 0.7126 0.084 Uiso 1 1 calc R U
C5 C 0.1356(18) 0.1737(5) 0.5326(12) 0.055(3) Uani 1 1 d . .
H5 H 0.2302 0.1764 0.5169 0.066 Uiso 1 1 calc R U
C6 C -0.0174(14) 0.1832(4) 0.4328(11) 0.039(3) Uani 1 1 d . .
C7 C -0.0278(16) 0.1993(4) 0.3054(10) 0.039(3) Uani 1 1 d . .
H7A H -0.1418 0.2031 0.2514 0.047 Uiso 1 1 calc R U
H7B H 0.0220 0.2356 0.3115 0.047 Uiso 1 1 calc R U
C8 C 0.0402(14) 0.1884(4) 0.1306(10) 0.040(3) Uani 1 1 d . .
H8A H 0.0879 0.2252 0.1492 0.048 Uiso 1 1 calc R U
H8B H -0.0723 0.1922 0.0729 0.048 Uiso 1 1 calc R U
C9 C 0.1359(15) 0.1522(4) 0.0685(10) 0.040(3) Uani 1 1 d . .
H9 H 0.1297 0.1709 -0.0087 0.049 Uiso 1 1 calc R U
C10 C 0.0447(13) 0.0985(4) 0.0332(10) 0.035(2) Uani 1 1 d . .
C11 C 0.0410(13) 0.0692(4) 0.1450(9) 0.034(2) Uani 1 1 d . .
H11 H -0.0293 0.0365 0.1167 0.040 Uiso 1 1 calc R U
C12 C -0.0324(14) 0.1084(4) 0.2179(10) 0.037(3) Uani 1 1 d . .
H12A H -0.1475 0.1136 0.1684 0.045 Uiso 1 1 calc R U
H12B H -0.0219 0.0907 0.2961 0.045 Uiso 1 1 calc R U
C13 C 0.2171(15) 0.0492(4) 0.2207(11) 0.042(3) Uani 1 1 d . .
C14 C 0.2389(11) 0.0297(4) 0.3533(9) 0.029(2) Uani 1 1 d . .
C15 C 0.1696(17) -0.0165(5) 0.3832(11) 0.051(3) Uani 1 1 d . .
H15 H 0.1057 -0.0408 0.3211 0.061 Uiso 1 1 calc R U
C16 C 0.1977(18) -0.0257(5) 0.5073(12) 0.057(4) Uani 1 1 d . .
H16 H 0.1490 -0.0558 0.5293 0.068 Uiso 1 1 calc R U
C17 C 0.299(2) 0.0101(5) 0.6016(12) 0.066(4) Uani 1 1 d . .
H17 H 0.3171 0.0031 0.6851 0.080 Uiso 1 1 calc R U
C18 C 0.3741(18) 0.0565(6) 0.5707(12) 0.061(4) Uani 1 1 d . .
H18 H 0.4431 0.0800 0.6321 0.073 Uiso 1 1 calc R U
C19 C 0.3390(15) 0.0652(4) 0.4427(11) 0.044(3) Uani 1 1 d . .
C20 C 0.3920(13) 0.1097(5) 0.3807(11) 0.044(3) Uani 1 1 d . .
C21 C 0.3450(14) 0.0950(4) 0.2430(10) 0.039(3) Uani 1 1 d . .
H21 H 0.4405 0.0761 0.2392 0.047 Uiso 1 1 calc R U
C22 C 0.3170(14) 0.1460(4) 0.1551(10) 0.040(3) Uani 1 1 d . .
H22 H 0.3486 0.1792 0.2081 0.048 Uiso 1 1 calc R U
C23 C 0.4145(14) 0.1457(4) 0.0717(10) 0.040(3) Uani 1 1 d . .
C24 C 0.4632(18) 0.1958(6) 0.0427(14) 0.065(4) Uani 1 1 d . .
H24 H 0.4441 0.2275 0.0812 0.077 Uiso 1 1 calc R U
C25 C 0.5385(16) 0.2020(5) -0.0395(11) 0.047(3) Uani 1 1 d . .
H25 H 0.5646 0.2374 -0.0584 0.057 Uiso 1 1 calc R U
C26 C 0.5762(14) 0.1559(5) -0.0947(11) 0.049(3) Uani 1 1 d . .
C27 C 0.6562(17) 0.1638(8) -0.1908(13) 0.070(4) Uani 1 1 d . .
H27A H 0.5735 0.1713 -0.2720 0.105 Uiso 1 1 calc R U
H27B H 0.7138 0.1306 -0.1946 0.105 Uiso 1 1 calc R U
H27C H 0.7308 0.1945 -0.1655 0.105 Uiso 1 1 calc R U
C28 C 0.5297(16) 0.1040(5) -0.0667(13) 0.055(3) Uani 1 1 d . .
H28 H 0.5506 0.0723 -0.1040 0.066 Uiso 1 1 calc R U
C29 C 0.4519(17) 0.0994(5) 0.0171(11) 0.051(3) Uani 1 1 d . .
H29 H 0.4244 0.0644 0.0367 0.061 Uiso 1 1 calc R U
N1 N 0.0470(11) 0.1620(4) 0.2447(8) 0.039(2) Uani 1 1 d . .
O1 O -0.0177(11) 0.0800(3) -0.0717(7) 0.053(2) Uani 1 1 d . .
O2 O 0.2523(10) 0.0072(3) 0.1450(7) 0.045(2) Uani 1 1 d . .
H2A H 0.1701 -0.0111 0.1078 0.067 Uiso 1 1 calc R U
O3 O 0.4631(11) 0.1535(3) 0.4339(8) 0.059(2) Uani 1 1 d . .

loop_
_atom_site_aniso_label
_atom_site_aniso_U_11
_atom_site_aniso_U_22
_atom_site_aniso_U_33
_atom_site_aniso_U_23
_atom_site_aniso_U_13
_atom_site_aniso_U_12
C1 0.045(7) 0.056(7) 0.038(7) 0.002(5) 0.019(6) -0.004(5)
C2 0.070(10) 0.047(6) 0.066(9) -0.012(6) 0.047(9) -0.010(6)
C3 0.087(11) 0.065(8) 0.026(7) -0.002(5) 0.022(8) -0.005(7)
C4 0.094(12) 0.057(8) 0.032(7) -0.007(6) -0.006(8) 0.025(8)
C5 0.058(8) 0.060(7) 0.056(9) -0.012(6) 0.031(7) 0.016(6)
C6 0.042(7) 0.030(5) 0.049(7) 0.003(4) 0.023(6) 0.010(4)
C7 0.066(8) 0.031(5) 0.032(6) 0.004(4) 0.031(6) 0.015(5)
C8 0.044(7) 0.034(5) 0.039(6) 0.011(4) 0.013(6) 0.003(5)
C9 0.057(7) 0.044(6) 0.036(6) 0.007(5) 0.034(6) 0.003(5)
C10 0.038(6) 0.040(5) 0.030(6) -0.009(4) 0.015(5) 0.003(4)
C11 0.036(6) 0.038(5) 0.026(6) -0.007(4) 0.011(5) -0.012(4)
C12 0.041(6) 0.040(6) 0.029(6) -0.004(4) 0.012(5) 0.000(5)
C13 0.051(7) 0.034(5) 0.043(7) 0.005(5) 0.022(6) 0.010(5)
C14 0.030(6) 0.026(5) 0.027(5) 0.001(4) 0.007(5) 0.006(4)
C15 0.064(8) 0.052(7) 0.046(7) 0.007(5) 0.030(7) 0.010(6)
C16 0.083(10) 0.042(6) 0.056(8) 0.001(6) 0.039(8) 0.000(6)
C17 0.108(12) 0.047(7) 0.041(8) 0.016(6) 0.027(9) 0.023(7)
C18 0.069(9) 0.064(8) 0.043(8) 0.007(6) 0.015(7) 0.031(7)
C19 0.053(8) 0.044(6) 0.039(7) 0.007(5) 0.021(6) 0.008(5)
C20 0.027(6) 0.054(7) 0.049(7) 0.002(5) 0.014(6) -0.001(5)
C21 0.042(6) 0.039(5) 0.046(7) 0.000(5) 0.026(6) 0.010(5)
C22 0.049(7) 0.041(6) 0.043(7) 0.001(5) 0.030(6) 0.003(5)
C23 0.034(6) 0.040(6) 0.035(6) -0.005(5) 0.001(5) 0.000(5)
C24 0.063(9) 0.077(9) 0.072(10) -0.011(7) 0.046(8) -0.026(7)
C25 0.060(8) 0.043(6) 0.048(7) -0.001(5) 0.030(7) -0.019(5)
C26 0.031(6) 0.081(8) 0.035(6) 0.008(6) 0.013(5) 0.002(6)
C27 0.039(7) 0.131(13) 0.038(7) -0.009(7) 0.013(6) 0.008(8)
C28 0.058(8) 0.049(7) 0.068(9) -0.008(6) 0.036(8) 0.008(6)
C29 0.071(8) 0.051(7) 0.040(7) -0.001(5) 0.032(7) 0.010(6)
N1 0.043(6) 0.044(5) 0.035(5) -0.003(4) 0.020(5) -0.002(4)
O1 0.077(6) 0.054(5) 0.033(5) -0.007(4) 0.026(5) -0.004(4)
O2 0.068(6) 0.028(4) 0.037(5) -0.009(3) 0.019(4) 0.002(3)
O3 0.053(5) 0.046(5) 0.063(6) -0.010(4) 0.005(5) -0.017(4)

loop_
_atom_type_symbol
_atom_type_description
_atom_type_scat_dispersion_real
_atom_type_scat_dispersion_imag
_atom_type_scat_source
C C 0.0033 0.0016 'International Tables Vol C Tables 4.2.6.8 and 6.1.1.4'
H H 0.0000 0.0000 'International Tables Vol C Tables 4.2.6.8 and 6.1.1.4'
N N 0.0061 0.0033 'International Tables Vol C Tables 4.2.6.8 and 6.1.1.4'
O O 0.0106 0.0060 'International Tables Vol C Tables 4.2.6.8 and 6.1.1.4'

loop_
_geom_angle_atom_site_label_1
_geom_angle_atom_site_label_2
_geom_angle_atom_site_label_3
_geom_angle
C2 C1 C6 122.5(13)
C2 C1 H1 118.7
C6 C1 H1 118.7
C3 C2 C1 120.4(12)
C3 C2 H2 119.8
C1 C2 H2 119.8
C2 C3 C4 119.1(11)
C2 C3 H3 120.5
C4 C3 H3 120.5
C5 C4 C3 120.7(15)
C5 C4 H4 119.7
C3 C4 H4 119.7
C4 C5 C6 121.6(13)
C4 C5 H5 119.2
C6 C5 H5 119.2
C1 C6 C5 115.6(10)
C1 C6 C7 123.3(11)
C5 C6 C7 121.1(10)
N1 C7 C6 116.8(8)
N1 C7 H7A 108.1
C6 C7 H7A 108.1
N1 C7 H7B 108.1
C6 C7 H7B 108.1
H7A C7 H7B 107.3
N1 C8 C9 109.6(8)
N1 C8 H8A 109.8
C9 C8 H8A 109.8
N1 C8 H8B 109.8
C9 C8 H8B 109.8
H8A C8 H8B 108.2
C10 C9 C22 114.4(9)
C10 C9 C8 105.6(8)
C22 C9 C8 111.9(9)
C10 C9 H9 108.2
C22 C9 H9 108.2
C8 C9 H9 108.2
O1 C10 C11 122.9(9)
O1 C10 C9 125.7(9)
C11 C10 C9 111.4(8)
C10 C11 C13 106.4(8)
C10 C11 C12 109.7(8)
C13 C11 C12 115.2(8)
C10 C11 H11 108.5
C13 C11 H11 108.5
C12 C11 H11 108.5
N1 C12 C11 112.4(8)
N1 C12 H12A 109.1
C11 C12 H12A 109.1
N1 C12 H12B 109.1
C11 C12 H12B 109.1
H12A C12 H12B 107.9
O2 C13 C21 106.4(8)
O2 C13 C14 114.4(8)
C21 C13 C14 104.6(9)
O2 C13 C11 106.5(9)
C21 C13 C11 113.4(8)
C14 C13 C11 111.6(8)
C19 C14 C15 122.6(10)
C19 C14 C13 110.7(9)
C15 C14 C13 126.7(10)
C16 C15 C14 118.1(12)
C16 C15 H15 121.0
C14 C15 H15 121.0
C15 C16 C17 120.9(12)
C15 C16 H16 119.6
C17 C16 H16 119.6
C16 C17 C18 120.7(12)
C16 C17 H17 119.6
C18 C17 H17 119.6
C19 C18 C17 116.6(13)
C19 C18 H18 121.7
C17 C18 H18 121.7
C14 C19 C18 121.1(11)
C14 C19 C20 109.1(9)
C18 C19 C20 129.8(12)
O3 C20 C19 124.7(11)
O3 C20 C21 126.0(10)
C19 C20 C21 109.3(9)
C20 C21 C13 103.3(8)
C20 C21 C22 114.2(9)
C13 C21 C22 122.5(10)
C20 C21 H21 105.1
C13 C21 H21 105.1
C22 C21 H21 105.1
C23 C22 C9 107.3(8)
C23 C22 C21 115.0(8)
C9 C22 C21 111.4(9)
C23 C22 H22 107.6
C9 C22 H22 107.6
C21 C22 H22 107.6
C24 C23 C29 116.4(11)
C24 C23 C22 117.6(10)
C29 C23 C22 126.0(10)
C23 C24 C25 123.7(12)
C23 C24 H24 118.2
C25 C24 H24 118.2
C24 C25 C26 120.2(11)
C24 C25 H25 119.9
C26 C25 H25 119.9
C25 C26 C28 117.8(9)
C25 C26 C27 119.5(11)
C28 C26 C27 122.6(12)
C26 C27 H27A 109.5
C26 C27 H27B 109.5
H27A C27 H27B 109.5
C26 C27 H27C 109.5
H27A C27 H27C 109.5
H27B C27 H27C 109.5
C26 C28 C29 120.2(11)
C26 C28 H28 119.9
C29 C28 H28 119.9
C23 C29 C28 121.6(11)
C23 C29 H29 119.2
C28 C29 H29 119.2
C8 N1 C12 110.6(8)
C8 N1 C7 107.8(8)
C12 N1 C7 112.2(8)
C13 O2 H2A 109.5

loop_
_geom_bond_atom_site_label_1
_geom_bond_atom_site_label_2
_geom_bond_distance
C1 C2 1.367(18)
C1 C6 1.381(15)
C1 H1 0.9300
C2 C3 1.36(2)
C2 H2 0.9300
C3 C4 1.39(2)
C3 H3 0.9300
C4 C5 1.344(19)
C4 H4 0.9300
C5 C6 1.424(18)
C5 H5 0.9300
C6 C7 1.489(14)
C7 N1 1.449(12)
C7 H7A 0.9700
C7 H7B 0.9700
C8 N1 1.443(13)
C8 C9 1.571(14)
C8 H8A 0.9700
C8 H8B 0.9700
C9 C10 1.497(15)
C9 C22 1.544(18)
C9 H9 0.9800
C10 O1 1.207(13)
C10 C11 1.483(14)
C11 C13 1.549(16)
C11 C12 1.565(14)
C11 H11 0.9800
C12 N1 1.448(13)
C12 H12A 0.9700
C12 H12B 0.9700
C13 O2 1.449(12)
C13 C21 1.533(16)
C13 C14 1.541(14)
C14 C19 1.371(15)
C14 C15 1.378(15)
C15 C16 1.375(17)
C15 H15 0.9300
C16 C17 1.41(2)
C16 H16 0.9300
C17 C18 1.42(2)
C17 H17 0.9300
C18 C19 1.404(17)
C18 H18 0.9300
C19 C20 1.463(15)
C20 O3 1.260(14)
C20 C21 1.522(16)
C21 C22 1.550(15)
C21 H21 0.9800
C22 C23 1.526(15)
C22 H22 0.9800
C23 C24 1.365(17)
C23 C29 1.382(15)
C24 C25 1.365(15)
C24 H24 0.9300
C25 C26 1.384(17)
C25 H25 0.9300
C26 C28 1.392(18)
C26 C27 1.544(16)
C27 H27A 0.9600
C27 H27B 0.9600
C27 H27C 0.9600
C28 C29 1.395(16)
C28 H28 0.9300
C29 H29 0.9300
O2 H2A 0.8200

loop_
_geom_torsion_atom_site_label_1
_geom_torsion_atom_site_label_2
_geom_torsion_atom_site_label_3
_geom_torsion_atom_site_label_4
_geom_torsion
C6 C1 C2 C3 -3.1(18)
C1 C2 C3 C4 2.6(19)
C2 C3 C4 C5 -2(2)
C3 C4 C5 C6 1(2)
C2 C1 C6 C5 2.4(16)
C2 C1 C6 C7 -176.7(10)
C4 C5 C6 C1 -1.4(16)
C4 C5 C6 C7 177.8(11)
C1 C6 C7 N1 -123.9(12)
C5 C6 C7 N1 57.0(14)
N1 C8 C9 C10 64.3(11)
N1 C8 C9 C22 -60.9(11)
C22 C9 C10 O1 -117.0(12)
C8 C9 C10 O1 119.4(11)
C22 C9 C10 C11 62.3(11)
C8 C9 C10 C11 -61.2(11)
O1 C10 C11 C13 109.9(12)
C9 C10 C11 C13 -69.5(10)
O1 C10 C11 C12 -124.9(11)
C9 C10 C11 C12 55.7(11)
C10 C11 C12 N1 -51.7(12)
C13 C11 C12 N1 68.2(11)
C10 C11 C13 O2 -67.2(9)
C12 C11 C13 O2 171.1(8)
C10 C11 C13 C21 49.5(11)
C12 C11 C13 C21 -72.2(11)
C10 C11 C13 C14 167.3(8)
C12 C11 C13 C14 45.6(11)
O2 C13 C14 C19 127.1(10)
C21 C13 C14 C19 11.1(11)
C11 C13 C14 C19 -111.9(10)
O2 C13 C14 C15 -53.2(14)
C21 C13 C14 C15 -169.3(9)
C11 C13 C14 C15 67.8(12)
C19 C14 C15 C16 2.6(17)
C13 C14 C15 C16 -177.0(11)
C14 C15 C16 C17 -2.2(19)
C15 C16 C17 C18 0(2)
C16 C17 C18 C19 1.3(19)
C15 C14 C19 C18 -1.0(16)
C13 C14 C19 C18 178.6(10)
C15 C14 C19 C20 180.0(9)
C13 C14 C19 C20 -0.4(12)
C17 C18 C19 C14 -1.0(17)
C17 C18 C19 C20 177.8(12)
C14 C19 C20 O3 168.1(11)
C18 C19 C20 O3 -11(2)
C14 C19 C20 C21 -10.9(12)
C18 C19 C20 C21 170.3(12)
O3 C20 C21 C13 -161.9(10)
C19 C20 C21 C13 17.1(11)
O3 C20 C21 C22 -26.6(16)
C19 C20 C21 C22 152.4(9)
O2 C13 C21 C20 -137.8(8)
C14 C13 C21 C20 -16.4(10)
C11 C13 C21 C20 105.4(10)
O2 C13 C21 C22 91.6(10)
C14 C13 C21 C22 -146.9(9)
C11 C13 C21 C22 -25.1(12)
C10 C9 C22 C23 95.4(9)
C8 C9 C22 C23 -144.5(8)
C10 C9 C22 C21 -31.4(11)
C8 C9 C22 C21 88.8(10)
C20 C21 C22 C23 126.7(10)
C13 C21 C22 C23 -107.6(11)
C20 C21 C22 C9 -110.9(10)
C13 C21 C22 C9 14.9(12)
C9 C22 C23 C24 87.9(12)
C21 C22 C23 C24 -147.5(12)
C9 C22 C23 C29 -88.7(13)
C21 C22 C23 C29 35.9(16)
C29 C23 C24 C25 3(2)
C22 C23 C24 C25 -174.1(12)
C23 C24 C25 C26 -3(2)
C24 C25 C26 C28 2.2(18)
C24 C25 C26 C27 178.0(12)
C25 C26 C28 C29 -1.7(19)
C27 C26 C28 C29 -177.4(12)
C24 C23 C29 C28 -2.3(19)
C22 C23 C29 C28 174.3(12)
C26 C28 C29 C23 2(2)
C9 C8 N1 C12 -62.8(12)
C9 C8 N1 C7 174.2(9)
C11 C12 N1 C8 56.1(11)
C11 C12 N1 C7 176.5(8)
C6 C7 N1 C8 -173.3(10)
C6 C7 N1 C12 64.7(13)
